data_7200783
loop_
_publ_author_name
'Harada, Jun'
'Harakawa, Mayuko'
'Sugiyama, Shingo'
'Ogawa, Keiichiro'

_publ_section_title
;
 Single crystal cis--trans photoisomerizations of
 2-(9-anthrylmethylene)-1-indanones
;
_journal_issue 7
_journal_name_full CrystEngComm
_journal_page_first 1235
_journal_paper_doi 10.1039/b821900a
_journal_volume 11
_journal_year 2009
_chemical_formula_sum 'C24 H16 O'
_chemical_formula_weight 320.37
_chemical_melting_point 190
_chemical_name_systematic
;
(E)-2-(9-anthrylmethylene)-1-indanone
;
_space_group_IT_number 61
_symmetry_cell_setting orthorhombic
_symmetry_space_group_name_Hall '-P 2ac 2ab'
_symmetry_space_group_name_H-M 'P b c a'
_atom_sites_solution_hydrogens difmap
_atom_sites_solution_primary direct
_audit_creation_method SHELXL-97
_cell_angle_alpha 90.00
_cell_angle_beta 90.00
_cell_angle_gamma 90.00
_cell_formula_units_Z 8
_cell_length_a 14.6663(7)
_cell_length_b 8.6866(4)
_cell_length_c 25.9906(12)
_cell_measurement_reflns_used 7818
_cell_measurement_temperature 300
_cell_measurement_theta_max 28.9?
_cell_measurement_theta_min 2.8
_cell_volume 3311.2(3)
_computing_cell_refinement 'SAINT (Bruker, 1998)'
_computing_data_collection 'SMART (Bruker, 1998)'
_computing_data_reduction SAINT
_computing_molecular_graphics 'SHELXTL (Sheldrick, 2008)'
_computing_publication_material SHELXTL
_computing_structure_refinement 'SHELXL-97 (Sheldrick, 2008)'
_computing_structure_solution 'SHELXS-97 (Sheldrick, 2008)'
_diffrn_ambient_temperature 300
_diffrn_detector_area_resol_mean 8.192
_diffrn_measured_fraction_theta_full 0.999
_diffrn_measured_fraction_theta_max 0.999
_diffrn_measurement_device_type 'Bruker SMART 1000 CCD diffractometer'
_diffrn_measurement_method \w_scan
_diffrn_radiation_monochromator graphite
_diffrn_radiation_source 'fine-focus sealed tube'
_diffrn_radiation_type MoK\a
_diffrn_radiation_wavelength 0.71073
_diffrn_reflns_av_R_equivalents 0.0517
_diffrn_reflns_av_sigmaI/netI 0.0260
_diffrn_reflns_limit_h_max 20
_diffrn_reflns_limit_h_min -20
_diffrn_reflns_limit_k_max 12
_diffrn_reflns_limit_k_min -12
_diffrn_reflns_limit_l_max 36
_diffrn_reflns_limit_l_min -36
_diffrn_reflns_number 48690
_diffrn_reflns_theta_full 30.05
_diffrn_reflns_theta_max 30.05
_diffrn_reflns_theta_min 1.57
_diffrn_standards_decay_% 0
_exptl_absorpt_coefficient_mu 0.077
_exptl_absorpt_correction_T_max 0.9863
_exptl_absorpt_correction_T_min 0.9410
_exptl_absorpt_correction_type multi-scan
_exptl_absorpt_process_details 'SADABS (Sheldrick, 2002)'
_exptl_crystal_colour yellow
_exptl_crystal_density_diffrn 1.285
_exptl_crystal_density_method 'not measured'
_exptl_crystal_description rod
_exptl_crystal_F_000 1344
_exptl_crystal_size_max 0.80
_exptl_crystal_size_mid 0.20
_exptl_crystal_size_min 0.18
_refine_diff_density_max 0.192
_refine_diff_density_min -0.183
_refine_diff_density_rms 0.037
_refine_ls_extinction_method none
_refine_ls_goodness_of_fit_ref 1.068
_refine_ls_hydrogen_treatment refall
_refine_ls_matrix_type full
_refine_ls_number_parameters 290
_refine_ls_number_reflns 4846
_refine_ls_number_restraints 0
_refine_ls_restrained_S_all 1.068
_refine_ls_R_factor_all 0.0966
_refine_ls_R_factor_gt 0.0521
_refine_ls_shift/su_max 0.001
_refine_ls_shift/su_mean 0.000
_refine_ls_structure_factor_coef Fsqd
_refine_ls_weighting_details 'calc w=1/[\s^2^(Fo^2^)+(0.0353P)^2^+1.5441P] where P=(Fo^2^+2Fc^2^)/3'
_refine_ls_weighting_scheme calc
_refine_ls_wR_factor_gt 0.1100
_refine_ls_wR_factor_ref 0.1339
_reflns_number_gt 3012
_reflns_number_total 4846
_reflns_threshold_expression >2sigma(I)
_cod_data_source_file b821900a.txt
_cod_data_source_block e-9a1i
_cod_original_sg_symbol_H-M P_b_c_a
_cod_database_code 7200783

loop_
_symmetry_equiv_pos_as_xyz
'x, y, z'
'-x+1/2, -y, z+1/2'
'-x, y+1/2, -z+1/2'
'x+1/2, -y+1/2, -z'
'-x, -y, -z'
'x-1/2, y, -z-1/2'
'x, -y-1/2, z-1/2'
'-x-1/2, y-1/2, z'

loop_
_atom_site_label
_atom_site_type_symbol
_atom_site_fract_x
_atom_site_fract_y
_atom_site_fract_z
_atom_site_U_iso_or_equiv
_atom_site_adp_type
_atom_site_occupancy
_atom_site_symmetry_multiplicity
_atom_site_calc_flag
_atom_site_refinement_flags
_atom_site_disorder_assembly
_atom_site_disorder_group
O1 O 1.06877(8) 0.09921(16) 0.83267(5) 0.0597(4) Uani 1 1 d . . .
C1 C 0.83552(14) 0.3906(3) 1.07717(7) 0.0606(5) Uani 1 1 d . . .
C2 C 0.85733(15) 0.2461(3) 1.09116(8) 0.0683(6) Uani 1 1 d . . .
C3 C 0.90134(15) 0.1458(3) 1.05593(8) 0.0615(5) Uani 1 1 d . . .
C4 C 0.92261(13) 0.1955(2) 1.00794(7) 0.0503(4) Uani 1 1 d . . .
C5 C 0.90274(10) 0.3484(2) 0.99165(6) 0.0413(4) Uani 1 1 d . . .
C6 C 0.92421(10) 0.40365(19) 0.94222(6) 0.0393(4) Uani 1 1 d . . .
C7 C 0.90227(10) 0.55578(19) 0.92819(6) 0.0404(4) Uani 1 1 d . . .
C8 C 0.92631(13) 0.6211(2) 0.87975(7) 0.0501(4) Uani 1 1 d . . .
C9 C 0.90527(15) 0.7694(2) 0.86750(9) 0.0603(5) Uani 1 1 d . . .
C10 C 0.85962(14) 0.8644(2) 0.90288(10) 0.0628(6) Uani 1 1 d . . .
C11 C 0.83631(12) 0.8096(2) 0.94939(9) 0.0567(5) Uani 1 1 d . . .
C12 C 0.85690(10) 0.6542(2) 0.96430(7) 0.0448(4) Uani 1 1 d . . .
C13 C 0.83535(12) 0.5972(2) 1.01253(7) 0.0504(5) Uani 1 1 d . . .
C14 C 0.85735(11) 0.4481(2) 1.02745(6) 0.0467(4) Uani 1 1 d . . .
C15 C 0.97206(12) 0.30104(19) 0.90563(7) 0.0429(4) Uani 1 1 d . . .
C16 C 0.93949(11) 0.25045(19) 0.86119(7) 0.0423(4) Uani 1 1 d . . .
C17 C 0.99057(11) 0.14316(19) 0.82673(6) 0.0416(4) Uani 1 1 d . . .
C18 C 0.92721(12) 0.09928(19) 0.78517(6) 0.0406(4) Uani 1 1 d . . .
C19 C 0.94089(14) -0.0027(2) 0.74433(7) 0.0497(4) Uani 1 1 d . . .
C20 C 0.86941(16) -0.0303(2) 0.71149(7) 0.0591(5) Uani 1 1 d . . .
C21 C 0.78619(16) 0.0413(3) 0.71880(7) 0.0594(5) Uani 1 1 d . . .
C22 C 0.77238(14) 0.1428(2) 0.75895(7) 0.0531(5) Uani 1 1 d . . .
C23 C 0.84413(12) 0.17163(19) 0.79236(6) 0.0434(4) Uani 1 1 d . . .
C24 C 0.84584(13) 0.2764(3) 0.83871(8) 0.0522(5) Uani 1 1 d . . .
H1 H 0.8016(15) 0.465(3) 1.1013(8) 0.075(7) Uiso 1 1 d . . .
H2 H 0.8442(16) 0.206(3) 1.1255(10) 0.083(7) Uiso 1 1 d . . .
H3 H 0.9168(14) 0.042(3) 1.0662(8) 0.063(6) Uiso 1 1 d . . .
H4 H 0.9507(13) 0.128(2) 0.9835(7) 0.059(6) Uiso 1 1 d . . .
H8 H 0.9609(12) 0.556(2) 0.8558(7) 0.052(5) Uiso 1 1 d . . .
H9 H 0.9250(15) 0.814(3) 0.8329(9) 0.079(7) Uiso 1 1 d . . .
H10 H 0.8422(15) 0.974(3) 0.8936(8) 0.079(7) Uiso 1 1 d . . .
H11 H 0.8052(14) 0.869(2) 0.9755(8) 0.067(6) Uiso 1 1 d . . .
H13 H 0.8057(13) 0.666(2) 1.0372(7) 0.056(5) Uiso 1 1 d . . .
H15 H 1.0332(13) 0.265(2) 0.9157(7) 0.054(5) Uiso 1 1 d . . .
H19 H 1.0011(14) -0.052(2) 0.7420(7) 0.054(5) Uiso 1 1 d . . .
H20 H 0.8779(14) -0.104(3) 0.6825(9) 0.074(6) Uiso 1 1 d . . .
H21 H 0.7368(16) 0.016(3) 0.6955(8) 0.076(7) Uiso 1 1 d . . .
H22 H 0.7127(15) 0.193(2) 0.7649(8) 0.068(6) Uiso 1 1 d . . .
H241 H 0.7974(14) 0.251(2) 0.8630(8) 0.066(6) Uiso 1 1 d . . .
H242 H 0.8350(15) 0.382(3) 0.8288(8) 0.077(7) Uiso 1 1 d . . .

loop_
_atom_site_aniso_label
_atom_site_aniso_U_11
_atom_site_aniso_U_22
_atom_site_aniso_U_33
_atom_site_aniso_U_23
_atom_site_aniso_U_13
_atom_site_aniso_U_12
O1 0.0444(7) 0.0668(9) 0.0678(9) -0.0121(7) 0.0046(6) 0.0132(6)
C1 0.0555(11) 0.0856(16) 0.0407(10) -0.0140(11) -0.0011(8) -0.0075(11)
C2 0.0652(13) 0.0997(18) 0.0399(10) 0.0031(12) -0.0055(9) -0.0165(13)
C3 0.0610(12) 0.0684(14) 0.0552(12) 0.0083(11) -0.0099(10) -0.0064(11)
C4 0.0469(10) 0.0549(11) 0.0492(10) -0.0024(9) -0.0062(8) -0.0013(9)
C5 0.0326(8) 0.0504(9) 0.0409(8) -0.0093(7) -0.0063(6) -0.0020(7)
C6 0.0338(8) 0.0433(9) 0.0409(8) -0.0110(7) -0.0025(6) -0.0015(7)
C7 0.0322(8) 0.0430(9) 0.0458(9) -0.0106(7) -0.0036(7) -0.0014(7)
C8 0.0505(10) 0.0456(10) 0.0542(10) -0.0057(8) 0.0007(8) -0.0064(8)
C9 0.0619(12) 0.0507(11) 0.0682(13) 0.0049(10) -0.0082(10) -0.0092(10)
C10 0.0546(11) 0.0441(11) 0.0897(17) 0.0001(11) -0.0127(11) -0.0008(9)
C11 0.0381(9) 0.0469(10) 0.0852(15) -0.0225(11) -0.0073(9) 0.0031(8)
C12 0.0316(8) 0.0476(9) 0.0552(10) -0.0158(8) -0.0055(7) -0.0011(7)
C13 0.0374(9) 0.0590(11) 0.0548(10) -0.0259(9) -0.0012(8) 0.0008(8)
C14 0.0372(8) 0.0627(11) 0.0403(9) -0.0149(8) -0.0045(7) -0.0050(8)
C15 0.0397(8) 0.0413(9) 0.0476(9) -0.0054(7) 0.0022(7) 0.0010(7)
C16 0.0417(8) 0.0400(8) 0.0452(9) -0.0073(7) 0.0060(7) 0.0029(7)
C17 0.0426(9) 0.0397(8) 0.0425(9) -0.0012(7) 0.0091(7) 0.0043(7)
C18 0.0493(9) 0.0375(8) 0.0349(8) 0.0005(6) 0.0081(7) 0.0033(7)
C19 0.0633(12) 0.0477(10) 0.0380(9) -0.0012(8) 0.0112(8) 0.0111(9)
C20 0.0837(15) 0.0569(12) 0.0369(9) -0.0075(8) 0.0008(9) 0.0080(11)
C21 0.0718(13) 0.0645(13) 0.0418(10) -0.0058(9) -0.0088(10) 0.0017(11)
C22 0.0546(11) 0.0577(11) 0.0471(10) -0.0028(9) -0.0046(8) 0.0088(9)
C23 0.0504(9) 0.0410(9) 0.0389(8) -0.0027(7) 0.0034(7) 0.0052(7)
C24 0.0481(10) 0.0563(12) 0.0521(11) -0.0175(9) -0.0006(8) 0.0129(9)

loop_
_atom_type_symbol
_atom_type_description
_atom_type_scat_dispersion_real
_atom_type_scat_dispersion_imag
_atom_type_scat_source
C C 0.0033 0.0016 'International Tables Vol C Tables 4.2.6.8 and 6.1.1.4'
H H 0.0000 0.0000 'International Tables Vol C Tables 4.2.6.8 and 6.1.1.4'
O O 0.0106 0.0060 'International Tables Vol C Tables 4.2.6.8 and 6.1.1.4'

loop_
_geom_angle_atom_site_label_1
_geom_angle_atom_site_label_2
_geom_angle_atom_site_label_3
_geom_angle
_geom_angle_site_symmetry_1
_geom_angle_site_symmetry_3
_geom_angle_publ_flag
C2 C1 C14 121.3(2) . . ?
C2 C1 H1 122.2(12) . . ?
C14 C1 H1 116.4(12) . . ?
C1 C2 C3 120.4(2) . . ?
C1 C2 H2 122.3(14) . . ?
C3 C2 H2 117.2(14) . . ?
C4 C3 C2 120.1(2) . . ?
C4 C3 H3 119.7(13) . . ?
C2 C3 H3 120.1(13) . . ?
C3 C4 C5 121.6(2) . . ?
C3 C4 H4 121.1(12) . . ?
C5 C4 H4 117.3(12) . . ?
C6 C5 C4 122.96(16) . . ?
C6 C5 C14 119.31(16) . . ?
C4 C5 C14 117.72(16) . . ?
C5 C6 C7 120.37(15) . . ?
C5 C6 C15 119.15(15) . . ?
C7 C6 C15 120.47(15) . . ?
C6 C7 C8 123.10(15) . . ?
C6 C7 C12 119.74(16) . . ?
C8 C7 C12 117.11(16) . . ?
C9 C8 C7 121.80(19) . . ?
C9 C8 H8 121.0(11) . . ?
C7 C8 H8 117.1(11) . . ?
C8 C9 C10 120.7(2) . . ?
C8 C9 H9 119.9(13) . . ?
C10 C9 H9 119.4(13) . . ?
C11 C10 C9 120.1(2) . . ?
C11 C10 H10 118.9(13) . . ?
C9 C10 H10 121.0(13) . . ?
C10 C11 C12 121.49(19) . . ?
C10 C11 H11 124.0(13) . . ?
C12 C11 H11 114.5(13) . . ?
C13 C12 C7 119.07(17) . . ?
C13 C12 C11 122.15(17) . . ?
C7 C12 C11 118.78(18) . . ?
C12 C13 C14 122.19(16) . . ?
C12 C13 H13 118.5(11) . . ?
C14 C13 H13 119.3(11) . . ?
C13 C14 C1 121.92(18) . . ?
C13 C14 C5 119.31(17) . . ?
C1 C14 C5 118.77(19) . . ?
C16 C15 C6 126.08(16) . . ?
C16 C15 H15 117.1(11) . . ?
C6 C15 H15 116.8(11) . . ?
C15 C16 C17 123.29(16) . . ?
C15 C16 C24 128.03(15) . . ?
C17 C16 C24 108.49(14) . . ?
O1 C17 C18 127.20(15) . . ?
O1 C17 C16 126.26(16) . . ?
C18 C17 C16 106.52(14) . . ?
C23 C18 C19 121.13(17) . . ?
C23 C18 C17 109.79(14) . . ?
C19 C18 C17 129.04(16) . . ?
C20 C19 C18 118.26(18) . . ?
C20 C19 H19 124.8(11) . . ?
C18 C19 H19 116.9(11) . . ?
C19 C20 C21 120.65(18) . . ?
C19 C20 H20 119.2(13) . . ?
C21 C20 H20 120.2(13) . . ?
C22 C21 C20 121.4(2) . . ?
C22 C21 H21 120.6(13) . . ?
C20 C21 H21 118.0(13) . . ?
C21 C22 C23 118.48(19) . . ?
C21 C22 H22 121.8(12) . . ?
C23 C22 H22 119.7(12) . . ?
C18 C23 C22 120.11(16) . . ?
C18 C23 C24 111.52(15) . . ?
C22 C23 C24 128.37(16) . . ?
C16 C24 C23 103.54(14) . . ?
C16 C24 H241 112.3(12) . . ?
C23 C24 H241 111.6(12) . . ?
C16 C24 H242 113.2(14) . . ?
C23 C24 H242 111.0(13) . . ?
H241 C24 H242 105.4(18) . . ?

loop_
_geom_bond_atom_site_label_1
_geom_bond_atom_site_label_2
_geom_bond_distance
_geom_bond_site_symmetry_2
_geom_bond_publ_flag
O1 C17 1.2187(19) . ?
C1 C2 1.345(3) . ?
C1 C14 1.422(3) . ?
C1 H1 1.03(2) . ?
C2 C3 1.419(3) . ?
C2 H2 0.98(2) . ?
C3 C4 1.356(3) . ?
C3 H3 0.97(2) . ?
C4 C5 1.424(3) . ?
C4 H4 0.96(2) . ?
C5 C6 1.407(2) . ?
C5 C14 1.435(2) . ?
C6 C7 1.408(2) . ?
C6 C15 1.480(2) . ?
C7 C8 1.425(3) . ?
C7 C12 1.433(2) . ?
C8 C9 1.362(3) . ?
C8 H8 0.985(19) . ?
C9 C10 1.405(3) . ?
C9 H9 1.02(2) . ?
C10 C11 1.343(3) . ?
C10 H10 1.01(2) . ?
C11 C12 1.437(3) . ?
C11 H11 0.97(2) . ?
C12 C13 1.384(3) . ?
C13 C14 1.390(3) . ?
C13 H13 0.98(2) . ?
C15 C16 1.325(2) . ?
C15 H15 0.983(19) . ?
C16 C17 1.494(2) . ?
C16 C24 1.510(2) . ?
C17 C18 1.475(2) . ?
C18 C23 1.384(2) . ?
C18 C19 1.397(2) . ?
C19 C20 1.373(3) . ?
C19 H19 0.98(2) . ?
C20 C21 1.383(3) . ?
C20 H20 0.99(2) . ?
C21 C22 1.381(3) . ?
C21 H21 0.97(2) . ?
C22 C23 1.387(2) . ?
C22 H22 0.99(2) . ?
C23 C24 1.510(2) . ?
C24 H241 0.98(2) . ?
C24 H242 0.97(2) . ?

loop_
_geom_torsion_atom_site_label_1
_geom_torsion_atom_site_label_2
_geom_torsion_atom_site_label_3
_geom_torsion_atom_site_label_4
_geom_torsion
_geom_torsion_site_symmetry_1
_geom_torsion_site_symmetry_2
_geom_torsion_site_symmetry_3
_geom_torsion_site_symmetry_4
_geom_torsion_publ_flag
C14 C1 C2 C3 -1.3(3) . . . . ?
C1 C2 C3 C4 0.7(3) . . . . ?
C2 C3 C4 C5 0.7(3) . . . . ?
C3 C4 C5 C6 179.76(17) . . . . ?
C3 C4 C5 C14 -1.3(3) . . . . ?
C4 C5 C6 C7 179.56(15) . . . . ?
C14 C5 C6 C7 0.7(2) . . . . ?
C4 C5 C6 C15 -1.9(2) . . . . ?
C14 C5 C6 C15 179.24(14) . . . . ?
C5 C6 C7 C8 176.69(15) . . . . ?
C15 C6 C7 C8 -1.9(2) . . . . ?
C5 C6 C7 C12 -0.7(2) . . . . ?
C15 C6 C7 C12 -179.25(14) . . . . ?
C6 C7 C8 C9 -179.08(17) . . . . ?
C12 C7 C8 C9 -1.6(3) . . . . ?
C7 C8 C9 C10 0.8(3) . . . . ?
C8 C9 C10 C11 0.1(3) . . . . ?
C9 C10 C11 C12 0.0(3) . . . . ?
C6 C7 C12 C13 -0.1(2) . . . . ?
C8 C7 C12 C13 -177.61(15) . . . . ?
C6 C7 C12 C11 179.16(14) . . . . ?
C8 C7 C12 C11 1.6(2) . . . . ?
C10 C11 C12 C13 178.37(18) . . . . ?
C10 C11 C12 C7 -0.8(3) . . . . ?
C7 C12 C13 C14 0.9(2) . . . . ?
C11 C12 C13 C14 -178.30(16) . . . . ?
C12 C13 C14 C1 179.60(16) . . . . ?
C12 C13 C14 C5 -0.9(2) . . . . ?
C2 C1 C14 C13 -179.89(18) . . . . ?
C2 C1 C14 C5 0.7(3) . . . . ?
C6 C5 C14 C13 0.1(2) . . . . ?
C4 C5 C14 C13 -178.81(15) . . . . ?
C6 C5 C14 C1 179.62(15) . . . . ?
C4 C5 C14 C1 0.7(2) . . . . ?
C5 C6 C15 C16 116.5(2) . . . . ?
C7 C6 C15 C16 -64.9(2) . . . . ?
C6 C15 C16 C17 -178.17(16) . . . . ?
C6 C15 C16 C24 -3.8(3) . . . . ?
C15 C16 C17 O1 -6.0(3) . . . . ?
C24 C16 C17 O1 178.70(18) . . . . ?
C15 C16 C17 C18 172.86(16) . . . . ?
C24 C16 C17 C18 -2.4(2) . . . . ?
O1 C17 C18 C23 178.97(17) . . . . ?
C16 C17 C18 C23 0.12(19) . . . . ?
O1 C17 C18 C19 1.3(3) . . . . ?
C16 C17 C18 C19 -177.54(17) . . . . ?
C23 C18 C19 C20 -0.4(3) . . . . ?
C17 C18 C19 C20 177.03(17) . . . . ?
C18 C19 C20 C21 0.0(3) . . . . ?
C19 C20 C21 C22 0.3(3) . . . . ?
C20 C21 C22 C23 -0.3(3) . . . . ?
C19 C18 C23 C22 0.4(3) . . . . ?
C17 C18 C23 C22 -177.47(16) . . . . ?
C19 C18 C23 C24 -179.83(17) . . . . ?
C17 C18 C23 C24 2.3(2) . . . . ?
C21 C22 C23 C18 -0.1(3) . . . . ?
C21 C22 C23 C24 -179.8(2) . . . . ?
C15 C16 C24 C23 -171.40(18) . . . . ?
C17 C16 C24 C23 3.6(2) . . . . ?
C18 C23 C24 C16 -3.7(2) . . . . ?
C22 C23 C24 C16 176.07(18) . . . . ?

loop_
_cod_related_entry_id
_cod_related_entry_database
_cod_related_entry_code
1 ChemSpider 25940870
